data_4030009
loop_
_publ_author_name
'Takeda, Takashi'
'Sugihara, Hiroyuki'
'Suzuki, Yasutaka'
'Kawamata, Jun'
'Akutagawa, Tomoyuki'

_publ_section_title
;
 Dynamic behavior, electrochromism, and two-photon absorption of
 dicyanomethylenated quinacridone.
;
_journal_issue 20
_journal_name_full 'The Journal of organic chemistry'
_journal_page_first 9669
_journal_page_last 9677
_journal_paper_doi 10.1021/jo501800g
_journal_volume 79
_journal_year 2014
_chemical_formula_moiety 'C20 H17 N3'
_chemical_formula_sum 'C20 H17 N3'
_chemical_formula_weight 299.37
_space_group_IT_number 4
_symmetry_cell_setting monoclinic
_symmetry_Int_Tables_number 4
_symmetry_space_group_name_Hall 'P 2yb'
_symmetry_space_group_name_H-M 'P 1 21 1'
_atom_sites_solution_hydrogens geom
_atom_sites_solution_primary direct
_atom_sites_solution_secondary difmap
_cell_angle_alpha 90.0000
_cell_angle_beta 92.2668(13)
_cell_angle_gamma 90.0000
_cell_formula_units_Z 2
_cell_length_a 10.1013(2)
_cell_length_b 7.05282(15)
_cell_length_c 10.41517(19)
_cell_measurement_reflns_used 2568
_cell_measurement_temperature 100
_cell_measurement_theta_max 68.06
_cell_measurement_theta_min 4.25
_cell_volume 741.42(3)
_computing_cell_refinement 'RAPID AUTO'
_computing_data_collection 'RAPID AUTO (Rigaku, ????)'
_computing_data_reduction 'RAPID AUTO'
_computing_molecular_graphics 'CrystalStructure 4.0'
_computing_publication_material 'CrystalStructure 4.0 (Rigaku, 2010)'
_computing_structure_refinement 'SHELXL97 (Sheldrick, 2008)'
_computing_structure_solution 'SIR92 (Altomare, et al., 1994)'
_diffrn_ambient_temperature 100
_diffrn_detector_area_resol_mean 10.000
_diffrn_measured_fraction_theta_full 1.000
_diffrn_measured_fraction_theta_max 1.000
_diffrn_measurement_device_type 'Rigaku R-AXIS RAPID'
_diffrn_measurement_method \w
_diffrn_radiation_type 'Cu K\a'
_diffrn_radiation_wavelength 1.54187
_diffrn_reflns_av_R_equivalents 0.0353
_diffrn_reflns_limit_h_max 11
_diffrn_reflns_limit_h_min -12
_diffrn_reflns_limit_k_max 8
_diffrn_reflns_limit_k_min -8
_diffrn_reflns_limit_l_max 12
_diffrn_reflns_limit_l_min -12
_diffrn_reflns_number 8522
_diffrn_reflns_theta_full 68.20
_diffrn_reflns_theta_max 68.20
_diffrn_standards_number 0
_exptl_absorpt_coefficient_mu 0.628
_exptl_absorpt_correction_type none
_exptl_crystal_colour unknown
_exptl_crystal_density_diffrn 1.341
_exptl_crystal_density_method 'not measured'
_exptl_crystal_description unknown
_exptl_crystal_F_000 316.00
_exptl_crystal_size_max 0.100
_exptl_crystal_size_mid 0.100
_exptl_crystal_size_min 0.100
_refine_diff_density_max 0.150
_refine_diff_density_min -0.250
_refine_ls_extinction_method none
_refine_ls_goodness_of_fit_ref 1.054
_refine_ls_hydrogen_treatment constr
_refine_ls_number_parameters 208
_refine_ls_number_reflns 2610
_refine_ls_number_restraints 1
_refine_ls_R_factor_gt 0.0466
_refine_ls_shift/su_max 0.000
_refine_ls_structure_factor_coef Fsqd
_refine_ls_weighting_details 'w = 1/[\s^2^(Fo^2^)+(0.0741P)^2^+0.0000P] where P=(Fo^2^+2Fc^2^)/3'
_refine_ls_weighting_scheme calc
_refine_ls_wR_factor_ref 0.1197
_reflns_number_gt 2255
_reflns_number_total 2610
_reflns_threshold_expression F^2^>2.0\s(F^2^)
_cod_data_source_file jo501800g_si_003.cif
_cod_data_source_block BuCN-Acridone1
_cod_depositor_comments 'Adding full bibliography for 4030009--4030010.cif.'
_cod_database_code 4030009

loop_
_symmetry_equiv_pos_site_id
_symmetry_equiv_pos_as_xyz
1 +X,+Y,+Z
2 -X,1/2+Y,-Z

loop_
_atom_site_label
_atom_site_type_symbol
_atom_site_fract_x
_atom_site_fract_y
_atom_site_fract_z
_atom_site_U_iso_or_equiv
_atom_site_adp_type
_atom_site_occupancy
_atom_site_symmetry_multiplicity
_atom_site_calc_flag
_atom_site_refinement_flags
N1 N 0.12354(16) 0.3759(3) 0.22966(16) 0.0245(5) Uani 1.0 2 d .
N3 N 0.01389(17) 0.3832(3) -0.34843(18) 0.0320(5) Uani 1.0 2 d .
N24 N -0.33268(18) 0.3951(4) -0.17137(18) 0.0341(6) Uani 1.0 2 d .
C4 C 0.1317(2) 0.4666(4) 0.0038(2) 0.0237(5) Uani 1.0 2 d .
C5 C -0.0124(2) 0.4605(4) -0.0072(2) 0.0234(5) Uani 1.0 2 d .
C6 C 0.3360(2) 0.4005(4) 0.1276(2) 0.0281(6) Uani 1.0 2 d .
C7 C -0.0802(2) 0.4139(4) 0.3439(2) 0.0266(6) Uani 1.0 2 d .
C8 C -0.2124(2) 0.5325(4) 0.1207(2) 0.0258(5) Uani 1.0 2 d .
C9 C 0.1942(3) 0.3254(4) 0.3519(2) 0.0274(6) Uani 1.0 2 d .
C10 C 0.1971(2) 0.4157(4) 0.1223(2) 0.0241(5) Uani 1.0 2 d .
C11 C 0.3462(2) 0.5101(4) -0.0902(2) 0.0292(6) Uani 1.0 2 d .
C12 C -0.2109(2) 0.4647(4) 0.3451(2) 0.0286(6) Uani 1.0 2 d .
C13 C -0.02076(19) 0.4081(4) -0.2459(3) 0.0265(6) Uani 1.0 2 d .
C14 C -0.0105(2) 0.4208(4) 0.2293(2) 0.0244(6) Uani 1.0 2 d .
C15 C -0.08133(19) 0.4359(4) -0.1250(2) 0.0234(5) Uani 1.0 2 d .
C16 C -0.0799(2) 0.4717(4) 0.1133(2) 0.0239(5) Uani 1.0 2 d .
C17 C 0.2425(3) 0.5012(4) 0.4245(2) 0.0275(6) Uani 1.0 2 d .
C18 C 0.2108(2) 0.5218(4) -0.0987(2) 0.0255(5) Uani 1.0 2 d .
C19 C -0.2775(2) 0.5295(4) 0.2333(2) 0.0272(6) Uani 1.0 2 d .
C20 C 0.3243(2) 0.4555(4) 0.5478(2) 0.0283(6) Uani 1.0 2 d .
C21 C 0.4087(2) 0.4445(4) 0.0235(2) 0.0292(6) Uani 1.0 2 d .
C22 C -0.2216(3) 0.4150(4) -0.1432(2) 0.0272(6) Uani 1.0 2 d .
C23 C 0.4498(2) 0.3430(5) 0.5245(3) 0.0360(6) Uani 1.0 2 d .
H6 H 0.3802 0.3588 0.2047 0.0337 Uiso 1.0 2 calc R
H7 H -0.0359 0.3734 0.4213 0.0319 Uiso 1.0 2 calc R
H8 H -0.2579 0.5771 0.0450 0.0310 Uiso 1.0 2 calc R
H9A H 0.2709 0.2437 0.3337 0.0329 Uiso 1.0 2 calc R
H9B H 0.1341 0.2524 0.4062 0.0329 Uiso 1.0 2 calc R
H11 H 0.3972 0.5462 -0.1609 0.0350 Uiso 1.0 2 calc R
H12 H -0.2568 0.4558 0.4227 0.0344 Uiso 1.0 2 calc R
H17A H 0.1649 0.5785 0.4469 0.0330 Uiso 1.0 2 calc R
H17B H 0.2972 0.5783 0.3674 0.0330 Uiso 1.0 2 calc R
H18 H 0.1689 0.5683 -0.1757 0.0306 Uiso 1.0 2 calc R
H19 H -0.3669 0.5708 0.2355 0.0326 Uiso 1.0 2 calc R
H20A H 0.3490 0.5757 0.5916 0.0339 Uiso 1.0 2 calc R
H20B H 0.2685 0.3822 0.6062 0.0339 Uiso 1.0 2 calc R
H21 H 0.5023 0.4305 0.0285 0.0350 Uiso 1.0 2 calc R
H23A H 0.4986 0.4038 0.4562 0.0432 Uiso 1.0 2 calc R
H23B H 0.4261 0.2134 0.4986 0.0432 Uiso 1.0 2 calc R
H23C H 0.5056 0.3394 0.6036 0.0432 Uiso 1.0 2 calc R

loop_
_atom_site_aniso_label
_atom_site_aniso_U_11
_atom_site_aniso_U_22
_atom_site_aniso_U_33
_atom_site_aniso_U_12
_atom_site_aniso_U_13
_atom_site_aniso_U_23
N1 0.0225(9) 0.0294(12) 0.0216(10) 0.0011(8) -0.0008(8) -0.0011(9)
N3 0.0292(10) 0.0426(14) 0.0242(11) -0.0010(10) 0.0007(8) -0.0012(10)
N24 0.0274(11) 0.0441(14) 0.0307(11) 0.0006(10) -0.0004(8) -0.0056(10)
C4 0.0217(11) 0.0256(12) 0.0237(11) 0.0011(10) 0.0002(9) -0.0022(11)
C5 0.0230(11) 0.0213(11) 0.0258(12) -0.0002(10) 0.0011(9) 0.0034(10)
C6 0.0256(11) 0.0316(14) 0.0264(12) 0.0012(11) -0.0056(9) -0.0027(11)
C7 0.0291(12) 0.0291(14) 0.0212(11) -0.0030(10) -0.0029(9) 0.0002(11)
C8 0.0236(11) 0.0276(12) 0.0262(12) 0.0012(11) -0.0015(9) -0.0003(11)
C9 0.0272(12) 0.0324(14) 0.0226(12) 0.0026(10) -0.0002(9) 0.0001(10)
C10 0.0239(11) 0.0256(13) 0.0228(11) -0.0001(10) 0.0019(9) -0.0037(10)
C11 0.0253(12) 0.0358(15) 0.0267(12) -0.0023(11) 0.0040(9) -0.0012(11)
C12 0.0270(12) 0.0347(14) 0.0246(12) -0.0040(11) 0.0051(9) -0.0029(11)
C13 0.0220(11) 0.0274(13) 0.0296(13) -0.0002(10) -0.0037(10) 0.0001(11)
C14 0.0210(11) 0.0264(14) 0.0256(12) -0.0031(10) -0.0001(9) -0.0006(11)
C15 0.0223(11) 0.0242(13) 0.0238(11) 0.0000(10) 0.0033(9) -0.0034(11)
C16 0.0240(11) 0.0247(12) 0.0229(11) -0.0022(10) 0.0011(9) -0.0025(10)
C17 0.0244(11) 0.0313(14) 0.0270(12) -0.0001(10) 0.0026(9) -0.0007(11)
C18 0.0252(12) 0.0273(12) 0.0242(11) -0.0010(11) 0.0012(9) 0.0005(11)
C19 0.0233(11) 0.0321(13) 0.0265(12) -0.0032(11) 0.0046(9) -0.0031(11)
C20 0.0257(12) 0.0357(14) 0.0232(11) -0.0030(11) -0.0027(9) 0.0000(11)
C21 0.0206(11) 0.0373(15) 0.0298(12) -0.0004(11) 0.0011(9) -0.0040(12)
C22 0.0305(13) 0.0311(14) 0.0201(11) 0.0014(11) 0.0027(9) -0.0034(11)
C23 0.0288(13) 0.0397(16) 0.0390(14) 0.0011(12) -0.0047(11) -0.0015(13)

loop_
_atom_type_symbol
_atom_type_description
_atom_type_scat_dispersion_real
_atom_type_scat_dispersion_imag
_atom_type_scat_source
C C 0.0181 0.0091
;
International Tables for Crystallography
(1992, Vol. C, Tables 4.2.6.8 and 6.1.1.4)
;
H H 0.0000 0.0000
;
International Tables for Crystallography
(1992, Vol. C, Table 6.1.1.4)
;
N N 0.0311 0.0180
;
International Tables for Crystallography
(1992, Vol. C, Tables 4.2.6.8 and 6.1.1.4)
;

loop_
_geom_angle_atom_site_label_1
_geom_angle_atom_site_label_2
_geom_angle_atom_site_label_3
_geom_angle
_geom_angle_publ_flag
C9 N1 C10 118.96(17) yes
C9 N1 C14 119.64(17) yes
C10 N1 C14 120.08(18) yes
C5 C4 C10 119.29(19) yes
C5 C4 C18 122.82(19) yes
C10 C4 C18 117.89(19) yes
C4 C5 C15 122.35(19) yes
C4 C5 C16 115.57(18) yes
C15 C5 C16 122.00(19) yes
C10 C6 C21 121.2(2) yes
C12 C7 C14 120.8(2) yes
C16 C8 C19 122.1(2) yes
N1 C9 C17 111.5(2) yes
N1 C10 C4 120.16(18) yes
N1 C10 C6 121.04(19) yes
C4 C10 C6 118.77(19) yes
C18 C11 C21 119.4(2) yes
C7 C12 C19 120.7(2) yes
N3 C13 C15 172.4(2) yes
N1 C14 C7 120.55(19) yes
N1 C14 C16 120.55(19) yes
C7 C14 C16 118.90(19) yes
C5 C15 C13 124.89(18) yes
C5 C15 C22 125.8(2) yes
C13 C15 C22 108.98(18) yes
C5 C16 C8 122.84(19) yes
C5 C16 C14 119.25(19) yes
C8 C16 C14 117.9(2) yes
C9 C17 C20 113.4(2) yes
C4 C18 C11 121.8(2) yes
C8 C19 C12 119.2(2) yes
C17 C20 C23 113.55(19) yes
C6 C21 C11 120.5(2) yes
N24 C22 C15 172.8(3) yes

loop_
_geom_bond_atom_site_label_1
_geom_bond_atom_site_label_2
_geom_bond_distance
_geom_bond_publ_flag
N1 C9 1.478(3) yes
N1 C10 1.395(3) yes
N1 C14 1.391(3) yes
N3 C13 1.151(3) yes
N24 C22 1.157(3) yes
C4 C5 1.456(3) yes
C4 C10 1.423(3) yes
C4 C18 1.414(3) yes
C5 C15 1.398(3) yes
C5 C16 1.455(3) yes
C6 C10 1.406(3) yes
C6 C21 1.369(3) yes
C7 C12 1.368(3) yes
C7 C14 1.411(3) yes
C8 C16 1.411(3) yes
C8 C19 1.367(4) yes
C9 C17 1.523(4) yes
C11 C18 1.370(3) yes
C11 C21 1.398(4) yes
C12 C19 1.399(3) yes
C13 C15 1.434(3) yes
C14 C16 1.418(3) yes
C15 C22 1.429(3) yes
C17 C20 1.533(3) yes
C20 C23 1.524(4) yes
